data_2233596
loop_
_publ_author_name
'Choi, Hong Dae'
'Seo, Pil Ja'
'Lee, Uk'

_publ_section_title
;
 3-(3-Chlorophenylsulfinyl)-2,4,6-trimethyl-1-benzofuran
;
_journal_coeditor_code PV2502
_journal_issue 2
_journal_name_full 'Acta Crystallographica Section E'
_journal_page_first o374
_journal_paper_doi 10.1107/S160053681200027X
_journal_volume 68
_journal_year 2012
_chemical_formula_iupac 'C17 H15 Cl O2 S'
_chemical_formula_moiety 'C17 H15 Cl O2 S'
_chemical_formula_sum 'C17 H15 Cl O2 S'
_chemical_formula_weight 318.80
_chemical_name_systematic
;
3-(3-Chlorophenylsulfinyl)-2,4,6-trimethyl-1-benzofuran
;
_space_group_IT_number 2
_symmetry_cell_setting triclinic
_symmetry_space_group_name_Hall '-P 1'
_symmetry_space_group_name_H-M 'P -1'
_atom_sites_solution_hydrogens difmap
_atom_sites_solution_primary direct
_atom_sites_solution_secondary difmap
_cell_angle_alpha 76.763(2)
_cell_angle_beta 84.145(2)
_cell_angle_gamma 73.241(2)
_cell_formula_units_Z 2
_cell_length_a 6.7900(2)
_cell_length_b 8.1288(3)
_cell_length_c 14.6813(5)
_cell_measurement_reflns_used 6373
_cell_measurement_temperature 173(2)
_cell_measurement_theta_max 28.05
_cell_measurement_theta_min 2.68
_cell_volume 754.73(5)
_computing_cell_refinement '<i>SAINT</i> (Bruker, 2009)'
_computing_data_collection '<i>APEX2</i> (Bruker, 2009)'
_computing_data_reduction '<i>SAINT</i> (Bruker, 2009)'
_computing_molecular_graphics '<i>ORTEP-3</i> (Farrugia, 1997) and <i>DIAMOND</i> (Brandenburg, 1998)'
_computing_publication_material '<i>SHELXL97</i> (Sheldrick, 2008)'
_computing_structure_refinement '<i>SHELXL97</i> (Sheldrick, 2008)'
_computing_structure_solution '<i>SHELXS97</i> (Sheldrick, 2008)'
_diffrn_ambient_temperature 173(2)
_diffrn_detector_area_resol_mean 10.0
_diffrn_measured_fraction_theta_full 0.992
_diffrn_measured_fraction_theta_max 0.992
_diffrn_measurement_device_type 'Bruker SMART APEXII CCD'
_diffrn_measurement_method '\f and \w scans'
_diffrn_radiation_monochromator 'graphite multilayer'
_diffrn_radiation_source 'rotating anode'
_diffrn_radiation_type MoK\a
_diffrn_radiation_wavelength 0.71073
_diffrn_reflns_av_R_equivalents 0.0303
_diffrn_reflns_av_sigmaI/netI 0.0269
_diffrn_reflns_limit_h_max 9
_diffrn_reflns_limit_h_min -9
_diffrn_reflns_limit_k_max 10
_diffrn_reflns_limit_k_min -10
_diffrn_reflns_limit_l_max 19
_diffrn_reflns_limit_l_min -19
_diffrn_reflns_number 14017
_diffrn_reflns_theta_full 28.28
_diffrn_reflns_theta_max 28.28
_diffrn_reflns_theta_min 1.43
_diffrn_standards_number 0
_exptl_absorpt_coefficient_mu 0.392
_exptl_absorpt_correction_T_max 0.7457
_exptl_absorpt_correction_T_min 0.6749
_exptl_absorpt_correction_type multi-scan
_exptl_absorpt_process_details '(SADABS; Bruker, 2009)'
_exptl_crystal_colour colourless
_exptl_crystal_density_diffrn 1.403
_exptl_crystal_density_method 'not measured'
_exptl_crystal_description block
_exptl_crystal_F_000 332
_exptl_crystal_size_max 0.277
_exptl_crystal_size_mid 0.248
_exptl_crystal_size_min 0.206
_refine_diff_density_max 0.332
_refine_diff_density_min -0.417
_refine_ls_extinction_method none
_refine_ls_goodness_of_fit_ref 1.047
_refine_ls_hydrogen_treatment constr
_refine_ls_matrix_type full
_refine_ls_number_parameters 193
_refine_ls_number_reflns 3704
_refine_ls_number_restraints 0
_refine_ls_restrained_S_all 1.047
_refine_ls_R_factor_all 0.0432
_refine_ls_R_factor_gt 0.0368
_refine_ls_shift/su_max 0.001
_refine_ls_shift/su_mean 0.000
_refine_ls_structure_factor_coef Fsqd
_refine_ls_weighting_details 'calc w=1/[\s^2^(Fo^2^)+(0.0546P)^2^+0.2190P] where P=(Fo^2^+2Fc^2^)/3'
_refine_ls_weighting_scheme calc
_refine_ls_wR_factor_gt 0.1010
_refine_ls_wR_factor_ref 0.1051
_reflns_number_gt 3182
_reflns_number_total 3704
_reflns_threshold_expression I>2\s(I)
_cod_data_source_file pv2502.cif
_cod_data_source_block I
_cod_original_cell_volume 754.73(4)
_cod_database_code 2233596
_cod_database_fobs_code 2233596

loop_
_symmetry_equiv_pos_as_xyz
'x, y, z'
'-x, -y, -z'

loop_
_atom_site_type_symbol
_atom_site_label
_atom_site_fract_x
_atom_site_fract_y
_atom_site_fract_z
_atom_site_U_iso_or_equiv
_atom_site_adp_type
_atom_site_calc_flag
_atom_site_refinement_flags
_atom_site_occupancy
_atom_site_symmetry_multiplicity
Cl Cl1 0.98398(6) 0.23182(6) 0.99982(3) 0.04624(14) Uani d . 1 2
S S1 0.46056(6) 0.83926(5) 0.83535(3) 0.03407(12) Uani d . 1 2
O O1 0.14598(16) 0.96772(15) 0.61039(8) 0.0363(3) Uani d . 1 2
O O2 0.65568(19) 0.88857(16) 0.83626(9) 0.0443(3) Uani d . 1 2
C C1 0.3829(2) 0.8720(2) 0.72075(11) 0.0312(3) Uani d . 1 2
C C2 0.4775(2) 0.80409(19) 0.63819(10) 0.0300(3) Uani d . 1 2
C C3 0.6724(2) 0.7063(2) 0.61075(11) 0.0336(3) Uani d . 1 2
C C4 0.6909(2) 0.6719(2) 0.52105(12) 0.0368(3) Uani d . 1 2
H H4 0.8208 0.6054 0.5009 0.044 Uiso calc R 1 2
C C5 0.5309(3) 0.7288(2) 0.45904(11) 0.0367(3) Uani d . 1 2
C C6 0.3406(3) 0.8309(2) 0.48513(11) 0.0375(3) Uani d . 1 2
H H6 0.2289 0.8745 0.4442 0.045 Uiso calc R 1 2
C C7 0.3229(2) 0.8653(2) 0.57378(11) 0.0325(3) Uani d . 1 2
C C8 0.1876(2) 0.9692(2) 0.69925(11) 0.0336(3) Uani d . 1 2
C C9 0.8536(3) 0.6437(3) 0.67277(13) 0.0448(4) Uani d . 1 2
H H9A 0.8515 0.5309 0.7141 0.067 Uiso calc R 1 2
H H9B 0.8462 0.7303 0.7106 0.067 Uiso calc R 1 2
H H9C 0.9813 0.6291 0.6340 0.067 Uiso calc R 1 2
C C10 0.5634(3) 0.6788(3) 0.36442(12) 0.0464(4) Uani d . 1 2
H H10A 0.5396 0.5633 0.3706 0.070 Uiso calc R 1 2
H H10B 0.7047 0.6741 0.3408 0.070 Uiso calc R 1 2
H H10C 0.4667 0.7665 0.3205 0.070 Uiso calc R 1 2
C C11 0.0176(3) 1.0752(2) 0.75130(13) 0.0432(4) Uani d . 1 2
H H11A 0.0667 1.0788 0.8111 0.065 Uiso calc R 1 2
H H11B -0.0972 1.0217 0.7630 0.065 Uiso calc R 1 2
H H11C -0.0288 1.1950 0.7141 0.065 Uiso calc R 1 2
C C12 0.5290(2) 0.6027(2) 0.86348(10) 0.0302(3) Uani d . 1 2
C C13 0.7090(2) 0.5182(2) 0.91058(10) 0.0317(3) Uani d . 1 2
H H13 0.7954 0.5830 0.9234 0.038 Uiso calc R 1 2
C C14 0.7601(2) 0.3376(2) 0.93850(11) 0.0326(3) Uani d . 1 2
C C15 0.6376(2) 0.2399(2) 0.92032(11) 0.0339(3) Uani d . 1 2
H H15 0.6762 0.1155 0.9394 0.041 Uiso calc R 1 2
C C16 0.4574(3) 0.3280(2) 0.87360(11) 0.0355(3) Uani d . 1 2
H H16 0.3716 0.2629 0.8606 0.043 Uiso calc R 1 2
C C17 0.4002(2) 0.5095(2) 0.84550(11) 0.0339(3) Uani d . 1 2
H H17 0.2753 0.5690 0.8145 0.041 Uiso calc R 1 2

loop_
_atom_site_aniso_label
_atom_site_aniso_U_11
_atom_site_aniso_U_22
_atom_site_aniso_U_33
_atom_site_aniso_U_12
_atom_site_aniso_U_13
_atom_site_aniso_U_23
Cl1 0.0373(2) 0.0353(2) 0.0654(3) -0.00594(17) -0.00790(18) -0.01169(19)
S1 0.0379(2) 0.0264(2) 0.0417(2) -0.00941(16) 0.00082(15) -0.01471(16)
O1 0.0268(5) 0.0343(6) 0.0432(6) -0.0021(4) 0.0024(4) -0.0087(5)
O2 0.0469(7) 0.0333(6) 0.0612(8) -0.0190(5) -0.0072(6) -0.0144(6)
C1 0.0296(7) 0.0248(7) 0.0394(8) -0.0070(6) 0.0034(6) -0.0094(6)
C2 0.0298(7) 0.0223(7) 0.0373(7) -0.0073(6) 0.0040(6) -0.0072(6)
C3 0.0305(7) 0.0252(7) 0.0434(8) -0.0060(6) 0.0043(6) -0.0085(6)
C4 0.0348(8) 0.0281(8) 0.0443(8) -0.0054(6) 0.0103(6) -0.0105(6)
C5 0.0432(9) 0.0302(8) 0.0367(8) -0.0127(7) 0.0082(6) -0.0083(6)
C6 0.0379(8) 0.0339(9) 0.0378(8) -0.0083(7) -0.0003(6) -0.0043(6)
C7 0.0286(7) 0.0254(7) 0.0401(8) -0.0048(6) 0.0045(6) -0.0061(6)
C8 0.0307(7) 0.0277(8) 0.0417(8) -0.0075(6) 0.0055(6) -0.0094(6)
C9 0.0308(8) 0.0460(10) 0.0539(10) 0.0006(7) 0.0003(7) -0.0179(8)
C10 0.0565(11) 0.0459(11) 0.0392(9) -0.0175(9) 0.0098(8) -0.0144(8)
C11 0.0331(8) 0.0382(9) 0.0551(10) -0.0038(7) 0.0090(7) -0.0161(8)
C12 0.0358(7) 0.0257(7) 0.0325(7) -0.0109(6) 0.0039(6) -0.0124(6)
C13 0.0338(7) 0.0301(8) 0.0365(8) -0.0126(6) 0.0022(6) -0.0139(6)
C14 0.0315(7) 0.0315(8) 0.0360(7) -0.0069(6) 0.0035(6) -0.0137(6)
C15 0.0429(8) 0.0262(8) 0.0358(7) -0.0111(6) 0.0057(6) -0.0139(6)
C16 0.0432(8) 0.0341(8) 0.0381(8) -0.0196(7) 0.0034(6) -0.0161(6)
C17 0.0367(8) 0.0353(8) 0.0348(7) -0.0139(7) -0.0002(6) -0.0130(6)

loop_
_atom_type_symbol
_atom_type_description
_atom_type_scat_dispersion_real
_atom_type_scat_dispersion_imag
_atom_type_scat_source
C C 0.0033 0.0016 'International Tables Vol C Tables 4.2.6.8 and 6.1.1.4'
H H 0.0000 0.0000 'International Tables Vol C Tables 4.2.6.8 and 6.1.1.4'
O O 0.0106 0.0060 'International Tables Vol C Tables 4.2.6.8 and 6.1.1.4'
S S 0.1246 0.1234 'International Tables Vol C Tables 4.2.6.8 and 6.1.1.4'
Cl Cl 0.1484 0.1585 'International Tables Vol C Tables 4.2.6.8 and 6.1.1.4'

loop_
_geom_angle_atom_site_label_1
_geom_angle_atom_site_label_2
_geom_angle_atom_site_label_3
_geom_angle
O2 S1 C1 111.41(7)
O2 S1 C12 106.01(7)
C1 S1 C12 98.39(7)
C8 O1 C7 106.59(12)
C8 C1 C2 107.12(14)
C8 C1 S1 118.56(12)
C2 C1 S1 134.08(12)
C7 C2 C3 118.49(14)
C7 C2 C1 104.44(13)
C3 C2 C1 137.02(14)
C4 C3 C2 116.22(15)
C4 C3 C9 121.02(14)
C2 C3 C9 122.75(14)
C5 C4 C3 124.16(15)
C5 C4 H4 117.9
C3 C4 H4 117.9
C6 C5 C4 119.45(15)
C6 C5 C10 120.21(16)
C4 C5 C10 120.34(15)
C7 C6 C5 116.27(15)
C7 C6 H6 121.9
C5 C6 H6 121.9
C6 C7 O1 123.93(14)
C6 C7 C2 125.32(14)
O1 C7 C2 110.75(13)
C1 C8 O1 111.09(13)
C1 C8 C11 133.38(16)
O1 C8 C11 115.53(14)
C3 C9 H9A 109.5
C3 C9 H9B 109.5
H9A C9 H9B 109.5
C3 C9 H9C 109.5
H9A C9 H9C 109.5
H9B C9 H9C 109.5
C5 C10 H10A 109.5
C5 C10 H10B 109.5
H10A C10 H10B 109.5
C5 C10 H10C 109.5
H10A C10 H10C 109.5
H10B C10 H10C 109.5
C8 C11 H11A 109.5
C8 C11 H11B 109.5
H11A C11 H11B 109.5
C8 C11 H11C 109.5
H11A C11 H11C 109.5
H11B C11 H11C 109.5
C13 C12 C17 121.25(14)
C13 C12 S1 116.72(11)
C17 C12 S1 121.85(12)
C14 C13 C12 118.42(13)
C14 C13 H13 120.8
C12 C13 H13 120.8
C13 C14 C15 121.98(15)
C13 C14 Cl1 118.34(12)
C15 C14 Cl1 119.67(12)
C14 C15 C16 118.42(14)
C14 C15 H15 120.8
C16 C15 H15 120.8
C17 C16 C15 121.11(14)
C17 C16 H16 119.4
C15 C16 H16 119.4
C16 C17 C12 118.80(15)
C16 C17 H17 120.6
C12 C17 H17 120.6

loop_
_geom_bond_atom_site_label_1
_geom_bond_atom_site_label_2
_geom_bond_distance
Cl1 C14 1.7412(16)
S1 O2 1.4928(12)
S1 C1 1.7534(16)
S1 C12 1.8009(15)
O1 C8 1.3661(19)
O1 C7 1.3863(18)
C1 C8 1.360(2)
C1 C2 1.459(2)
C2 C7 1.389(2)
C2 C3 1.406(2)
C3 C4 1.394(2)
C3 C9 1.502(2)
C4 C5 1.393(2)
C4 H4 0.9500
C5 C6 1.390(2)
C5 C10 1.513(2)
C6 C7 1.379(2)
C6 H6 0.9500
C8 C11 1.486(2)
C9 H9A 0.9800
C9 H9B 0.9800
C9 H9C 0.9800
C10 H10A 0.9800
C10 H10B 0.9800
C10 H10C 0.9800
C11 H11A 0.9800
C11 H11B 0.9800
C11 H11C 0.9800
C12 C13 1.384(2)
C12 C17 1.389(2)
C13 C14 1.380(2)
C13 H13 0.9500
C14 C15 1.384(2)
C15 C16 1.386(2)
C15 H15 0.9500
C16 C17 1.386(2)
C16 H16 0.9500
C17 H17 0.9500

loop_
_geom_hbond_atom_site_label_D
_geom_hbond_atom_site_label_H
_geom_hbond_atom_site_label_A
_geom_hbond_site_symmetry_A
_geom_hbond_distance_DH
_geom_hbond_distance_HA
_geom_hbond_distance_DA
_geom_hbond_angle_DHA
C11 H11B O2 1_455 0.98 2.30 3.249(2) 162.8

loop_
_geom_torsion_atom_site_label_1
_geom_torsion_atom_site_label_2
_geom_torsion_atom_site_label_3
_geom_torsion_atom_site_label_4
_geom_torsion
O2 S1 C1 C8 -127.62(13)
C12 S1 C1 C8 121.46(13)
O2 S1 C1 C2 58.83(17)
C12 S1 C1 C2 -52.10(16)
C8 C1 C2 C7 -1.54(16)
S1 C1 C2 C7 172.54(13)
C8 C1 C2 C3 175.63(17)
S1 C1 C2 C3 -10.3(3)
C7 C2 C3 C4 -2.9(2)
C1 C2 C3 C4 -179.79(16)
C7 C2 C3 C9 176.05(15)
C1 C2 C3 C9 -0.8(3)
C2 C3 C4 C5 0.4(2)
C9 C3 C4 C5 -178.61(16)
C3 C4 C5 C6 1.9(2)
C3 C4 C5 C10 -177.54(15)
C4 C5 C6 C7 -1.5(2)
C10 C5 C6 C7 177.93(14)
C5 C6 C7 O1 178.59(14)
C5 C6 C7 C2 -1.1(2)
C8 O1 C7 C6 179.30(15)
C8 O1 C7 C2 -0.93(16)
C3 C2 C7 C6 3.5(2)
C1 C2 C7 C6 -178.73(15)
C3 C2 C7 O1 -176.29(13)
C1 C2 C7 O1 1.51(16)
C2 C1 C8 O1 1.05(17)
S1 C1 C8 O1 -174.11(10)
C2 C1 C8 C11 -177.87(17)
S1 C1 C8 C11 7.0(3)
C7 O1 C8 C1 -0.11(17)
C7 O1 C8 C11 179.01(13)
O2 S1 C12 C13 22.00(13)
C1 S1 C12 C13 137.22(12)
O2 S1 C12 C17 -162.87(12)
C1 S1 C12 C17 -47.65(13)
C17 C12 C13 C14 0.9(2)
S1 C12 C13 C14 176.04(11)
C12 C13 C14 C15 0.3(2)
C12 C13 C14 Cl1 -178.73(11)
C13 C14 C15 C16 -0.8(2)
Cl1 C14 C15 C16 178.26(12)
C14 C15 C16 C17 0.1(2)
C15 C16 C17 C12 1.1(2)
C13 C12 C17 C16 -1.6(2)
S1 C12 C17 C16 -176.51(12)
